data_4514844
loop_
_publ_author_name
'Romine, Andrew M.'
'Yang, Kin S.'
'Karunananda, Malkanthi K.'
'Chen, Jason S.'
'Engle, Keary M.'

_publ_section_title
;
 Synthetic and Mechanistic Studies of a Versatile Heteroaryl Thioether
 Directing Group for Pd(II) Catalysis
;
_journal_issue 9
_journal_name_full 'ACS Catalysis'
_journal_page_first 7626
_journal_paper_doi 10.1021/acscatal.9b01471
_journal_volume 9
_journal_year 2019
_chemical_formula_moiety 'C38 H30 F6 N2 O4 Pd S4'
_chemical_formula_sum 'C38 H30 F6 N2 O4 Pd S4'
_chemical_formula_weight 927.28
_space_group_crystal_system monoclinic
_space_group_IT_number 15
_space_group_name_Hall '-C 2yc'
_space_group_name_H-M_alt 'C 1 2/c 1'
_symmetry_space_group_name_Hall '-C 2yc'
_symmetry_space_group_name_H-M 'C 1 2/c 1'
_atom_sites_solution_hydrogens geom
_atom_sites_solution_primary direct
_audit_creation_date 2018-05-11
_audit_creation_method
;
Olex2 1.2-beta
(compiled 2018.04.26 svn.r3504 for OlexSys, GUI svn.r5492)
;
_cell_angle_alpha 90
_cell_angle_beta 98.408(2)
_cell_angle_gamma 90
_cell_formula_units_Z 4
_cell_length_a 15.3360(10)
_cell_length_b 10.1947(7)
_cell_length_c 24.0955(13)
_cell_measurement_reflns_used 5162
_cell_measurement_temperature 100
_cell_measurement_theta_max 28.271
_cell_measurement_theta_min 2.685
_cell_volume 3726.7(4)
_computing_cell_refinement 'SAINT v8.37A (Bruker, 2016)'
_computing_data_collection 'APEX3 v2016.1-0 (Bruker, 2016)'
_computing_data_reduction 'SAINT v8.37A (Bruker, 2016)'
_computing_molecular_graphics 'Olex2 (Dolomanov et al., 2009)'
_computing_publication_material 'Olex2 (Dolomanov et al., 2009)'
_computing_structure_refinement 'XL (Sheldrick, 2008)'
_computing_structure_solution 'ShelXT (Sheldrick, 2015)'
_diffrn_ambient_temperature 100.0
_diffrn_detector 'Bruker APEX-II CCD'
_diffrn_detector_area_resol_mean 8.258
_diffrn_detector_type 'CCD Area Detector'
_diffrn_measured_fraction_theta_full 0.999
_diffrn_measured_fraction_theta_max 0.996
_diffrn_measurement_device 'Kappa Four-Circle Diffractometer'
_diffrn_measurement_device_type 'Bruker APEX II Ultra'
_diffrn_measurement_method '\f and \w scans'
_diffrn_radiation_monochromator 'Double Bounce Multilayer Mirrors'
_diffrn_radiation_probe x-ray
_diffrn_radiation_type MoK\a
_diffrn_radiation_wavelength 0.71073
_diffrn_reflns_av_R_equivalents 0.0345
_diffrn_reflns_av_unetI/netI 0.0445
_diffrn_reflns_Laue_measured_fraction_full 0.999
_diffrn_reflns_Laue_measured_fraction_max 0.996
_diffrn_reflns_limit_h_max 20
_diffrn_reflns_limit_h_min -16
_diffrn_reflns_limit_k_max 11
_diffrn_reflns_limit_k_min -13
_diffrn_reflns_limit_l_max 32
_diffrn_reflns_limit_l_min -32
_diffrn_reflns_number 12876
_diffrn_reflns_point_group_measured_fraction_full 0.999
_diffrn_reflns_point_group_measured_fraction_max 0.996
_diffrn_reflns_theta_full 25.242
_diffrn_reflns_theta_max 28.293
_diffrn_reflns_theta_min 1.709
_diffrn_source 'Micro Focus Rotating Anode'
_diffrn_source_type 'Bruker TXS'
_diffrn_standards_number 0
_exptl_absorpt_coefficient_mu 0.797
_exptl_absorpt_correction_T_max 0.7457
_exptl_absorpt_correction_T_min 0.6536
_exptl_absorpt_correction_type multi-scan
_exptl_absorpt_process_details
'SADABS-2016/2 (Bruker,2016/2) was used for absorption correction. wR2(int) was 0.0803 before and 0.0412 after correction. The Ratio of minimum to maximum transmission is 0.8765. The \l/2 correction factor is Not present.'
_exptl_crystal_colour orange
_exptl_crystal_colour_primary orange
_exptl_crystal_density_diffrn 1.653
_exptl_crystal_description block
_exptl_crystal_F_000 1872
_exptl_crystal_size_max 0.25
_exptl_crystal_size_mid 0.22
_exptl_crystal_size_min 0.18
_refine_diff_density_max 1.242
_refine_diff_density_min -1.118
_refine_diff_density_rms 0.129
_refine_ls_extinction_method none
_refine_ls_goodness_of_fit_ref 1.361
_refine_ls_hydrogen_treatment constr
_refine_ls_matrix_type full
_refine_ls_number_parameters 250
_refine_ls_number_reflns 4617
_refine_ls_number_restraints 0
_refine_ls_restrained_S_all 1.361
_refine_ls_R_factor_all 0.0805
_refine_ls_R_factor_gt 0.0674
_refine_ls_shift/su_max 0.000
_refine_ls_shift/su_mean 0.000
_refine_ls_structure_factor_coef Fsqd
_refine_ls_weighting_details 'w=1/[\s^2^(Fo^2^)+(0.0213P)^2^+34.8463P] where P=(Fo^2^+2Fc^2^)/3'
_refine_ls_weighting_scheme calc
_refine_ls_wR_factor_gt 0.1369
_refine_ls_wR_factor_ref 0.1418
_reflns_Friedel_coverage 0.000
_reflns_number_gt 3955
_reflns_number_total 4617
_reflns_threshold_expression 'I > 2\s(I)'
_cod_data_source_file cs9b01471_si_013.cif
_cod_data_source_block engle122_0m_a
_cod_depositor_comments
;
The following automatic conversions were performed:

'_diffrn_radiation_probe' value 'X-ray' changed to 'x-ray' according
to
/home/data/users/saulius/crontab/automatic-downloads/current/ACS/lib/dictionaries/cif_core.dic
dictionary named 'cif_core.dic' version 2.4.2 from 2011-04-26.

Automatic conversion script
Id: cif_fix_values 4973 2017-02-22 13:04:09Z antanas 
;
_cod_database_code 4514844
_shelx_shelxl_version_number 2014/7
_shelx_space_group_comment
;
The symmetry employed for this shelxl refinement is uniquely defined
by the following loop, which should always be used as a source of
symmetry information in preference to the above space-group names.
They are only intended as comments.
;
_shelx_estimated_absorpt_t_max 0.870
_shelx_estimated_absorpt_t_min 0.826
_olex2_refinement_description
;
1. Fixed Uiso
 At 1.2 times of:
  All C(H) groups, All C(H,H) groups
2.a Secondary CH2 refined with riding coordinates:
 C10(H10A,H10B), C11(H11A,H11B)
2.b Aromatic/amide H refined with riding coordinates:
 C4(H4), C6(H6), C7(H7), C5(H5), C12(H12), C13(H13), C19(H19), C15(H15),
 C18(H18), C17(H17), C16(H16)
;
_olex2_submission_special_instructions 'No special instructions were received'

loop_
_space_group_symop_operation_xyz
'x, y, z'
'-x, y, -z+1/2'
'x+1/2, y+1/2, z'
'-x+1/2, y+1/2, -z+1/2'
'-x, -y, -z'
'x, -y, z-1/2'
'-x+1/2, -y+1/2, -z'
'x+1/2, -y+1/2, z-1/2'

loop_
_atom_site_label
_atom_site_type_symbol
_atom_site_fract_x
_atom_site_fract_y
_atom_site_fract_z
_atom_site_U_iso_or_equiv
_atom_site_adp_type
_atom_site_occupancy
_atom_site_site_symmetry_order
_atom_site_calc_flag
_atom_site_refinement_flags_posn
_atom_site_refinement_flags_adp
_atom_site_refinement_flags_occupancy
Pd1 Pd 0.5000 0.5000 0.5000 0.01730(14) Uani 1 2 d S T P
S1 S 0.23225(8) 0.32994(13) 0.43344(5) 0.0226(3) Uani 1 1 d . . .
S2 S 0.41968(8) 0.24847(14) 0.42096(5) 0.0247(3) Uani 1 1 d . . .
F1 F 0.5004(2) 0.4500(4) 0.68996(12) 0.0377(8) Uani 1 1 d . . .
O1 O 0.4972(2) 0.4637(3) 0.58150(13) 0.0200(7) Uani 1 1 d . . .
O2 O 0.4652(2) 0.2470(4) 0.57339(14) 0.0254(8) Uani 1 1 d . . .
N1 N 0.3724(2) 0.4453(4) 0.48230(15) 0.0166(8) Uani 1 1 d . . .
F3 F 0.3712(2) 0.3795(5) 0.66043(15) 0.0541(12) Uani 1 1 d . . .
F2 F 0.4769(4) 0.2432(4) 0.68569(15) 0.0631(13) Uani 1 1 d . . .
C2 C 0.4763(3) 0.3509(5) 0.59775(18) 0.0181(9) Uani 1 1 d . . .
C9 C 0.3460(3) 0.3501(5) 0.44768(18) 0.0195(10) Uani 1 1 d . . .
C3 C 0.3016(3) 0.5087(5) 0.50250(18) 0.0206(9) Uani 1 1 d . . .
C4 C 0.3080(3) 0.6079(5) 0.5422(2) 0.0230(10) Uani 1 1 d . . .
H4 H 0.3639 0.6394 0.5593 0.028 Uiso 1 1 calc R . .
C8 C 0.2189(3) 0.4605(5) 0.47849(19) 0.0200(10) Uani 1 1 d . . .
C1 C 0.4576(4) 0.3566(5) 0.6598(2) 0.0270(11) Uani 1 1 d . . .
C6 C 0.1476(4) 0.6135(5) 0.5309(2) 0.0286(12) Uani 1 1 d . . .
H6 H 0.0955 0.6519 0.5407 0.034 Uiso 1 1 calc R . .
C7 C 0.1408(3) 0.5140(6) 0.4920(2) 0.0278(11) Uani 1 1 d . . .
H7 H 0.0849 0.4826 0.4750 0.033 Uiso 1 1 calc R . .
C5 C 0.2305(4) 0.6598(5) 0.5564(2) 0.0261(11) Uani 1 1 d . . .
H5 H 0.2333 0.7275 0.5837 0.031 Uiso 1 1 calc R . .
C12 C 0.4817(4) 0.1218(6) 0.3228(2) 0.0330(13) Uani 1 1 d . . .
H12 H 0.4706 0.1974 0.2998 0.040 Uiso 1 1 calc R . .
C10 C 0.3470(3) 0.1536(6) 0.3691(2) 0.0289(12) Uani 1 1 d . . .
H10A H 0.3024 0.1064 0.3873 0.035 Uiso 1 1 calc R . .
H10B H 0.3160 0.2124 0.3400 0.035 Uiso 1 1 calc R . .
C13 C 0.5644(4) 0.0807(6) 0.3354(2) 0.0343(13) Uani 1 1 d . . .
H13 H 0.5744 0.0035 0.3575 0.041 Uiso 1 1 calc R . .
C14 C 0.6410(4) 0.1444(6) 0.3180(2) 0.0352(13) Uani 1 1 d . . .
C19 C 0.6415(4) 0.2759(6) 0.3039(3) 0.0387(14) Uani 1 1 d . . .
H19 H 0.5911 0.3286 0.3063 0.046 Uiso 1 1 calc R . .
C11 C 0.4051(4) 0.0558(6) 0.3428(3) 0.0384(14) Uani 1 1 d . . .
H11A H 0.4270 -0.0119 0.3708 0.046 Uiso 1 1 calc R . .
H11B H 0.3691 0.0113 0.3107 0.046 Uiso 1 1 calc R . .
C15 C 0.7173(4) 0.0725(8) 0.3153(3) 0.0500(17) Uani 1 1 d . . .
H15 H 0.7195 -0.0173 0.3260 0.060 Uiso 1 1 calc R . .
C18 C 0.7147(5) 0.3309(8) 0.2863(3) 0.0519(18) Uani 1 1 d . . .
H18 H 0.7139 0.4211 0.2764 0.062 Uiso 1 1 calc R . .
C17 C 0.7894(5) 0.2574(9) 0.2827(4) 0.065(2) Uani 1 1 d . . .
H17 H 0.8394 0.2957 0.2700 0.078 Uiso 1 1 calc R . .
C16 C 0.7896(5) 0.1297(9) 0.2975(4) 0.071(3) Uani 1 1 d . . .
H16 H 0.8407 0.0782 0.2957 0.085 Uiso 1 1 calc R . .

loop_
_atom_site_aniso_label
_atom_site_aniso_U_11
_atom_site_aniso_U_22
_atom_site_aniso_U_33
_atom_site_aniso_U_23
_atom_site_aniso_U_13
_atom_site_aniso_U_12
Pd1 0.0126(2) 0.0248(3) 0.0146(2) -0.0030(2) 0.00241(16) -0.0070(2)
S1 0.0121(5) 0.0312(7) 0.0243(6) -0.0070(5) 0.0016(4) -0.0072(5)
S2 0.0151(6) 0.0306(7) 0.0288(6) -0.0126(5) 0.0043(5) -0.0061(5)
F1 0.042(2) 0.050(2) 0.0202(15) -0.0082(14) 0.0014(13) -0.0072(17)
O1 0.0196(17) 0.0228(18) 0.0177(15) -0.0023(13) 0.0032(12) -0.0076(13)
O2 0.0263(19) 0.0245(19) 0.0260(17) -0.0056(15) 0.0062(14) -0.0007(16)
N1 0.0116(18) 0.022(2) 0.0163(17) -0.0031(15) 0.0025(14) -0.0043(15)
F3 0.034(2) 0.095(3) 0.0388(19) -0.023(2) 0.0250(16) -0.021(2)
F2 0.122(4) 0.040(2) 0.0308(19) 0.0103(17) 0.022(2) 0.004(2)
C2 0.010(2) 0.027(3) 0.017(2) -0.0031(19) 0.0017(16) -0.0024(19)
C9 0.010(2) 0.031(3) 0.017(2) 0.0002(19) -0.0002(16) -0.0044(19)
C3 0.019(2) 0.024(2) 0.019(2) 0.003(2) 0.0033(16) -0.004(2)
C4 0.021(2) 0.024(3) 0.024(2) 0.002(2) 0.0021(19) -0.003(2)
C8 0.022(2) 0.020(2) 0.018(2) 0.0004(17) 0.0040(18) -0.0029(19)
C1 0.033(3) 0.029(3) 0.019(2) 0.000(2) 0.004(2) -0.007(2)
C6 0.024(3) 0.030(3) 0.034(3) 0.002(2) 0.012(2) 0.006(2)
C7 0.022(2) 0.031(3) 0.031(2) 0.000(2) 0.0037(19) -0.011(2)
C5 0.032(3) 0.022(3) 0.026(2) -0.003(2) 0.009(2) 0.005(2)
C12 0.035(3) 0.038(3) 0.026(3) -0.009(2) 0.007(2) -0.001(3)
C10 0.023(3) 0.036(3) 0.028(3) -0.014(2) 0.002(2) -0.011(2)
C13 0.037(3) 0.035(3) 0.030(3) -0.005(2) 0.004(2) 0.002(3)
C14 0.033(3) 0.039(3) 0.033(3) -0.012(3) 0.003(2) 0.001(3)
C19 0.034(3) 0.037(4) 0.045(3) -0.011(3) 0.006(3) -0.004(3)
C11 0.038(3) 0.040(3) 0.038(3) -0.017(3) 0.009(3) -0.011(3)
C15 0.035(4) 0.053(4) 0.061(4) -0.006(4) 0.002(3) 0.008(3)
C18 0.055(4) 0.045(4) 0.057(4) -0.009(3) 0.013(3) -0.017(4)
C17 0.043(4) 0.073(6) 0.084(6) -0.043(5) 0.030(4) -0.021(4)
C16 0.036(4) 0.072(6) 0.106(7) -0.040(5) 0.018(4) -0.001(4)

loop_
_atom_type_symbol
_atom_type_description
_atom_type_scat_dispersion_real
_atom_type_scat_dispersion_imag
_atom_type_scat_source
C C 0.0033 0.0016 'International Tables Vol C Tables 4.2.6.8 and 6.1.1.4'
H H 0.0000 0.0000 'International Tables Vol C Tables 4.2.6.8 and 6.1.1.4'
F F 0.0171 0.0103 'International Tables Vol C Tables 4.2.6.8 and 6.1.1.4'
N N 0.0061 0.0033 'International Tables Vol C Tables 4.2.6.8 and 6.1.1.4'
O O 0.0106 0.0060 'International Tables Vol C Tables 4.2.6.8 and 6.1.1.4'
Pd Pd -0.9988 1.0072 'International Tables Vol C Tables 4.2.6.8 and 6.1.1.4'
S S 0.1246 0.1234 'International Tables Vol C Tables 4.2.6.8 and 6.1.1.4'

loop_
_geom_angle_atom_site_label_1
_geom_angle_atom_site_label_2
_geom_angle_atom_site_label_3
_geom_angle
_geom_angle_site_symmetry_1
_geom_angle_site_symmetry_3
O1 Pd1 O1 180.0 5_666 .
O1 Pd1 N1 90.16(14) 5_666 .
O1 Pd1 N1 89.84(14) 5_666 5_666
O1 Pd1 N1 89.84(14) . .
O1 Pd1 N1 90.16(14) . 5_666
N1 Pd1 N1 180.0 5_666 .
C9 S1 C8 89.6(2) . .
C9 S2 C10 101.9(2) . .
C2 O1 Pd1 120.8(3) . .
C9 N1 Pd1 122.7(3) . .
C9 N1 C3 112.3(4) . .
C3 N1 Pd1 124.9(3) . .
O1 C2 C1 110.5(4) . .
O2 C2 O1 131.7(4) . .
O2 C2 C1 117.6(4) . .
S2 C9 S1 123.2(3) . .
N1 C9 S1 115.0(4) . .
N1 C9 S2 121.7(3) . .
C4 C3 N1 126.3(4) . .
C4 C3 C8 120.6(5) . .
C8 C3 N1 113.1(4) . .
C3 C4 C5 118.1(5) . .
C3 C8 S1 110.0(4) . .
C7 C8 S1 128.6(4) . .
C7 C8 C3 121.4(5) . .
F1 C1 F3 106.4(5) . .
F1 C1 F2 108.2(4) . .
F1 C1 C2 114.1(4) . .
F3 C1 C2 109.5(4) . .
F2 C1 F3 107.3(5) . .
F2 C1 C2 111.0(4) . .
C7 C6 C5 121.2(5) . .
C6 C7 C8 117.7(5) . .
C4 C5 C6 121.0(5) . .
C13 C12 C11 123.6(6) . .
C11 C10 S2 107.1(4) . .
C12 C13 C14 125.2(6) . .
C19 C14 C13 122.5(6) . .
C19 C14 C15 117.6(6) . .
C15 C14 C13 119.8(6) . .
C18 C19 C14 120.3(7) . .
C12 C11 C10 111.8(5) . .
C16 C15 C14 120.9(8) . .
C19 C18 C17 121.3(7) . .
C16 C17 C18 118.4(7) . .
C17 C16 C15 121.3(8) . .

loop_
_geom_bond_atom_site_label_1
_geom_bond_atom_site_label_2
_geom_bond_distance
_geom_bond_site_symmetry_2
Pd1 O1 2.005(3) 5_666
Pd1 O1 2.005(3) .
Pd1 N1 2.020(4) 5_666
Pd1 N1 2.020(4) .
S1 C9 1.740(5) .
S1 C8 1.748(5) .
S2 C9 1.726(5) .
S2 C10 1.825(5) .
F1 C1 1.313(6) .
O1 C2 1.271(6) .
O2 C2 1.211(6) .
N1 C9 1.305(6) .
N1 C3 1.410(6) .
F3 C1 1.348(7) .
F2 C1 1.326(7) .
C2 C1 1.565(6) .
C3 C4 1.386(7) .
C3 C8 1.403(6) .
C4 C5 1.389(7) .
C8 C7 1.398(7) .
C6 C7 1.374(8) .
C6 C5 1.410(8) .
C12 C13 1.328(8) .
C12 C11 1.494(8) .
C10 C11 1.535(8) .
C13 C14 1.456(9) .
C14 C19 1.384(9) .
C14 C15 1.390(9) .
C19 C18 1.376(9) .
C15 C16 1.376(11) .
C18 C17 1.382(11) .
C17 C16 1.350(13) .
